data_1544787
loop_
_publ_author_name
'Mayr, Josef'
'Heffeter, Petra'
'Groza, Diana'
'Galvez, Luis'
'Koellensperger, Gunda'
'Roller, Alexander'
'Alte, Beatrix'
'Haider, Melanie'
'Berger, Walter'
'Kowol, Christian R.'
'Keppler, Bernhard K.'

_publ_section_title
;
 An albumin-based tumor-targeted oxaliplatin prodrug with distinctly
 improved anticancer activity in vivo
;
_journal_issue 3
_journal_name_full 'Chem. Sci.'
_journal_page_first 2241
_journal_paper_doi 10.1039/C6SC03862J
_journal_volume 8
_journal_year 2017
_chemical_formula_moiety 'C9 H18 Cl2 N4 O6 Pt, H2 O'
_chemical_formula_sum 'C9 H20 Cl2 N4 O7 Pt'
_chemical_formula_weight 562.28
_chemical_name_systematic (OC-6-44)-Acetatodiamminedichlorido[2-(2,5-dioxopyrrolidin-1-yl)ethyl)carbamato]platinum(IV)
_space_group_crystal_system monoclinic
_space_group_IT_number 15
_space_group_name_Hall '-C 2yc'
_space_group_name_H-M_alt 'C 1 2/c 1'
_symmetry_space_group_name_Hall '-C 2yc'
_symmetry_space_group_name_H-M 'C 1 2/c 1'
_atom_sites_solution_hydrogens geom
_atom_sites_solution_primary direct
_audit_creation_date 2016-08-17
_audit_creation_method
;
Olex2 1.2
(compiled 2016.02.19 svn.r3266 for OlexSys, GUI svn.r5155)
;
_audit_update_record
;
2016-08-17 deposited with the CCDC.
2016-12-02 downloaded from the CCDC.
;
_cell_angle_alpha 90
_cell_angle_beta 101.328(5)
_cell_angle_gamma 90
_cell_formula_units_Z 8
_cell_length_a 27.345(5)
_cell_length_b 10.1753(11)
_cell_length_c 12.3345(13)
_cell_measurement_reflns_used 9782
_cell_measurement_temperature 100.0
_cell_measurement_theta_max 25.416
_cell_measurement_theta_min 2.630
_cell_volume 3365.1(8)
_computing_cell_refinement 'APEX2 v2013.6-2'
_computing_data_collection 'APEX2 v2013.6-2'
_computing_data_reduction 'APEX2 v2013.6-2'
_computing_molecular_graphics 'Olex2 (Dolomanov et al., 2009)'
_computing_publication_material 'Olex2 (Dolomanov et al., 2009)'
_computing_structure_refinement 'XL (Sheldrick, 2008)'
_computing_structure_solution 'XS (Sheldrick, 2008)'
_diffrn_ambient_temperature 100.0
_diffrn_measured_fraction_theta_full 0.999
_diffrn_measured_fraction_theta_max 1.000
_diffrn_measurement_device_type 'Bruker D8 Venture'
_diffrn_measurement_method '\f and \w scans'
_diffrn_radiation_type MoK\a
_diffrn_radiation_wavelength 0.71073
_diffrn_reflns_av_R_equivalents 0.0555
_diffrn_reflns_av_unetI/netI 0.0195
_diffrn_reflns_Laue_measured_fraction_full 0.999
_diffrn_reflns_Laue_measured_fraction_max 1.000
_diffrn_reflns_limit_h_max 32
_diffrn_reflns_limit_h_min -32
_diffrn_reflns_limit_k_max 12
_diffrn_reflns_limit_k_min -12
_diffrn_reflns_limit_l_max 14
_diffrn_reflns_limit_l_min -14
_diffrn_reflns_number 44872
_diffrn_reflns_point_group_measured_fraction_full 0.999
_diffrn_reflns_point_group_measured_fraction_max 1.000
_diffrn_reflns_theta_full 25.242
_diffrn_reflns_theta_max 25.347
_diffrn_reflns_theta_min 2.141
_diffrn_source 'INCOATEC microfocus sealed tube'
_diffrn_standards_number 0
_exptl_absorpt_coefficient_mu 8.696
_exptl_absorpt_correction_T_max 0.7452
_exptl_absorpt_correction_T_min 0.3897
_exptl_absorpt_correction_type multi-scan
_exptl_absorpt_process_details
;
SADABS-2012/1 (Bruker,2012) was used for absorption correction.
wR2(int) was 0.1307 before and 0.0669 after correction.
The Ratio of minimum to maximum transmission is 0.5229.
The \l/2 correction factor is 0.0015.
;
_exptl_crystal_colour 'clear colourless'
_exptl_crystal_colour_lustre clear
_exptl_crystal_colour_primary colourless
_exptl_crystal_density_diffrn 2.220
_exptl_crystal_description block
_exptl_crystal_F_000 2160
_exptl_crystal_size_max 0.258
_exptl_crystal_size_mid 0.212
_exptl_crystal_size_min 0.108
_refine_diff_density_max 2.374
_refine_diff_density_min -1.280
_refine_diff_density_rms 0.157
_refine_ls_extinction_method none
_refine_ls_goodness_of_fit_ref 1.089
_refine_ls_hydrogen_treatment constr
_refine_ls_matrix_type full
_refine_ls_number_parameters 214
_refine_ls_number_reflns 3089
_refine_ls_number_restraints 0
_refine_ls_restrained_S_all 1.089
_refine_ls_R_factor_all 0.0263
_refine_ls_R_factor_gt 0.0241
_refine_ls_shift/su_max 0.002
_refine_ls_shift/su_mean 0.000
_refine_ls_structure_factor_coef Fsqd
_refine_ls_weighting_details 'w=1/[\s^2^(Fo^2^)+(0.0368P)^2^+20.9744P] where P=(Fo^2^+2Fc^2^)/3'
_refine_ls_weighting_scheme calc
_refine_ls_wR_factor_gt 0.0638
_refine_ls_wR_factor_ref 0.0670
_reflns_Friedel_coverage 0.000
_reflns_number_gt 2858
_reflns_number_total 3089
_reflns_threshold_expression 'I > 2\s(I)'
_cod_data_source_file c6sc03862j2.cif
_cod_data_source_block joma239p1_c2c
_cod_depositor_comments 'Adding full bibliography for 1544786--1544787.cif.'
_cod_database_code 1544787
_shelxl_version_number 2013-3
_shelx_space_group_comment
;
The symmetry employed for this shelxl refinement is uniquely defined
by the following loop, which should always be used as a source of
symmetry information in preference to the above space-group names.
They are only intended as comments.
;
_shelx_estimated_absorpt_t_max 0.454
_shelx_estimated_absorpt_t_min 0.213

loop_
_space_group_symop_operation_xyz
'x, y, z'
'-x, y, -z+1/2'
'x+1/2, y+1/2, z'
'-x+1/2, y+1/2, -z+1/2'
'-x, -y, -z'
'x, -y, z-1/2'
'-x+1/2, -y+1/2, -z'
'x+1/2, -y+1/2, z-1/2'

loop_
_atom_site_label
_atom_site_type_symbol
_atom_site_fract_x
_atom_site_fract_y
_atom_site_fract_z
_atom_site_U_iso_or_equiv
_atom_site_adp_type
_atom_site_occupancy
_atom_site_site_symmetry_order
_atom_site_calc_flag
_atom_site_refinement_flags_posn
Pt1 Pt 0.19834(2) 0.99765(2) 0.28515(2) 0.00785(8) Uani 1 1 d .
Cl1 Cl 0.19606(3) 1.18591(8) 0.17557(7) 0.01387(19) Uani 1 1 d .
Cl2 Cl 0.16391(3) 1.11213(9) 0.41474(7) 0.01602(19) Uani 1 1 d .
O1 O 0.26888(9) 1.0464(3) 0.3555(2) 0.0152(5) Uani 1 1 d .
O2 O 0.27202(9) 0.9405(3) 0.52011(19) 0.0143(5) Uani 1 1 d .
O3 O 0.41153(12) 0.7324(3) 0.6273(2) 0.0307(7) Uani 1 1 d .
O4 O 0.45484(14) 1.0143(3) 0.3762(3) 0.0246(8) Uani 1 1 d .
O5 O 0.12775(10) 0.9620(3) 0.2077(2) 0.0135(5) Uani 1 1 d .
O6 O 0.14317(10) 0.7543(2) 0.1627(2) 0.0170(5) Uani 1 1 d .
N1 N 0.33892(12) 1.0488(3) 0.4813(3) 0.0164(6) Uani 1 1 d .
H1 H 0.3520 1.0889 0.4305 0.020 Uiso 1 1 calc R
N2 N 0.43083(12) 0.8963(3) 0.5158(3) 0.0157(7) Uani 1 1 d .
N3 N 0.19561(12) 0.8322(3) 0.3767(2) 0.0138(6) Uani 1 1 d .
H3A H 0.2084 0.7633 0.3443 0.017 Uiso 1 1 calc GR
H3B H 0.1634 0.8147 0.3809 0.017 Uiso 1 1 calc GR
H3C H 0.2139 0.8445 0.4460 0.017 Uiso 1 1 calc GR
N4 N 0.23091(12) 0.8994(3) 0.1733(2) 0.0141(6) Uani 1 1 d .
H4A H 0.2406 0.9580 0.1259 0.017 Uiso 1 1 calc GR
H4B H 0.2086 0.8419 0.1346 0.017 Uiso 1 1 calc GR
H4C H 0.2580 0.8547 0.2097 0.017 Uiso 1 1 calc GR
C1 C 0.29162(18) 1.0080(3) 0.4556(3) 0.0107(9) Uani 1 1 d .
C2 C 0.36924(16) 1.0289(4) 0.5904(3) 0.0154(8) Uani 1 1 d .
H2A H 0.3565 0.9517 0.6251 0.018 Uiso 1 1 calc R
H2B H 0.3662 1.1066 0.6368 0.018 Uiso 1 1 calc R
C3 C 0.42342(16) 1.0073(3) 0.5869(4) 0.0134(9) Uani 1 1 d .
H3D H 0.4371 1.0881 0.5593 0.016 Uiso 1 1 calc R
H3E H 0.4422 0.9907 0.6628 0.016 Uiso 1 1 calc R
C4 C 0.42460(14) 0.7672(4) 0.5418(3) 0.0189(8) Uani 1 1 d .
C5 C 0.43601(16) 0.6809(4) 0.4523(4) 0.0263(10) Uani 1 1 d .
H5A H 0.4070 0.6251 0.4213 0.032 Uiso 1 1 calc R
H5B H 0.4650 0.6237 0.4805 0.032 Uiso 1 1 calc R
C6 C 0.44776(17) 0.7761(4) 0.3650(4) 0.0271(9) Uani 1 1 d .
H6A H 0.4814 0.7588 0.3495 0.033 Uiso 1 1 calc R
H6B H 0.4229 0.7678 0.2952 0.033 Uiso 1 1 calc R
C7 C 0.44548(14) 0.9108(4) 0.4145(3) 0.0190(8) Uani 1 1 d .
C8 C 0.11484(14) 0.8462(4) 0.1637(3) 0.0142(7) Uani 1 1 d .
C9 C 0.06028(14) 0.8379(4) 0.1116(3) 0.0196(8) Uani 1 1 d .
H9A H 0.0558 0.8562 0.0323 0.029 Uiso 1 1 calc GR
H9B H 0.0416 0.9026 0.1461 0.029 Uiso 1 1 calc GR
H9C H 0.0479 0.7495 0.1225 0.029 Uiso 1 1 calc GR
O7 O 0.45923(13) 0.4473(5) 0.6598(3) 0.0464(10) Uani 1 1 d .
H7A H 0.4365 0.4184 0.6941 0.070 Uiso 1 1 d G
H7B H 0.4465 0.5077 0.6126 0.070 Uiso 1 1 d G

loop_
_atom_site_aniso_label
_atom_site_aniso_U_11
_atom_site_aniso_U_22
_atom_site_aniso_U_33
_atom_site_aniso_U_23
_atom_site_aniso_U_13
_atom_site_aniso_U_12
Pt1 0.01043(12) 0.00788(12) 0.00527(12) 0.00039(4) 0.00157(7) -0.00003(4)
Cl1 0.0186(4) 0.0108(4) 0.0114(4) 0.0024(3) 0.0010(3) -0.0013(3)
Cl2 0.0201(5) 0.0168(4) 0.0119(4) -0.0040(3) 0.0049(3) 0.0012(4)
O1 0.0146(13) 0.0202(15) 0.0101(13) 0.0041(11) 0.0009(10) -0.0040(12)
O2 0.0194(13) 0.0161(14) 0.0080(12) 0.0024(10) 0.0041(10) -0.0010(11)
O3 0.0401(19) 0.0277(17) 0.0224(16) 0.0099(13) 0.0016(13) -0.0104(14)
O4 0.032(2) 0.0248(17) 0.0192(18) 0.0059(12) 0.0107(15) 0.0016(12)
O5 0.0149(13) 0.0116(12) 0.0134(13) 0.0002(11) 0.0014(10) -0.0004(11)
O6 0.0219(14) 0.0120(13) 0.0170(13) -0.0038(10) 0.0041(11) 0.0018(11)
N1 0.0191(17) 0.0177(17) 0.0121(16) 0.0023(14) 0.0022(13) -0.0016(14)
N2 0.0179(16) 0.0142(16) 0.0150(15) -0.0013(12) 0.0029(12) -0.0016(13)
N3 0.0182(16) 0.0124(15) 0.0108(14) -0.0008(12) 0.0028(12) -0.0009(12)
N4 0.0199(16) 0.0145(16) 0.0091(14) 0.0018(12) 0.0058(12) 0.0004(13)
C1 0.015(2) 0.008(2) 0.009(2) -0.0023(11) 0.0030(16) 0.0013(12)
C2 0.022(2) 0.0182(18) 0.0051(18) 0.0054(15) 0.0000(15) 0.0003(17)
C3 0.013(2) 0.015(2) 0.011(2) -0.0023(12) -0.0009(17) -0.0026(12)
C4 0.0153(19) 0.0169(19) 0.020(2) 0.0026(15) -0.0077(15) 0.0012(15)
C5 0.026(2) 0.014(2) 0.032(2) -0.0033(17) -0.0089(18) 0.0036(17)
C6 0.030(2) 0.026(2) 0.025(2) -0.0088(18) 0.0048(18) 0.0049(18)
C7 0.0171(19) 0.024(2) 0.0154(19) -0.0001(16) 0.0012(15) 0.0010(16)
C8 0.0189(19) 0.0127(18) 0.0112(17) 0.0012(14) 0.0040(14) -0.0010(15)
C9 0.021(2) 0.0146(19) 0.022(2) -0.0011(16) 0.0011(16) -0.0017(15)
O7 0.031(2) 0.079(3) 0.027(2) 0.017(2) 0.0007(15) -0.016(2)

loop_
_atom_type_symbol
_atom_type_description
_atom_type_scat_dispersion_real
_atom_type_scat_dispersion_imag
_atom_type_scat_source
C C 0.0033 0.0016 'International Tables Vol C Tables 4.2.6.8 and 6.1.1.4'
H H 0.0000 0.0000 'International Tables Vol C Tables 4.2.6.8 and 6.1.1.4'
Cl Cl 0.1484 0.1585 'International Tables Vol C Tables 4.2.6.8 and 6.1.1.4'
N N 0.0061 0.0033 'International Tables Vol C Tables 4.2.6.8 and 6.1.1.4'
O O 0.0106 0.0060 'International Tables Vol C Tables 4.2.6.8 and 6.1.1.4'
Pt Pt -1.7033 8.3905 'International Tables Vol C Tables 4.2.6.8 and 6.1.1.4'

loop_
_geom_angle_atom_site_label_1
_geom_angle_atom_site_label_2
_geom_angle_atom_site_label_3
_geom_angle
Cl2 Pt1 Cl1 91.06(3)
O1 Pt1 Cl1 87.82(8)
O1 Pt1 Cl2 93.64(8)
O1 Pt1 N3 95.79(12)
O1 Pt1 N4 84.48(12)
O5 Pt1 Cl1 87.64(8)
O5 Pt1 Cl2 86.36(8)
O5 Pt1 O1 175.46(10)
O5 Pt1 N3 88.75(12)
O5 Pt1 N4 95.50(12)
N3 Pt1 Cl1 176.36(9)
N3 Pt1 Cl2 88.22(9)
N3 Pt1 N4 92.20(12)
N4 Pt1 Cl1 88.64(9)
N4 Pt1 Cl2 178.10(9)
C1 O1 Pt1 124.2(2)
C8 O5 Pt1 120.8(2)
C1 N1 C2 121.8(3)
C4 N2 C3 124.0(3)
C4 N2 C7 112.5(3)
C7 N2 C3 123.5(3)
O1 C1 N1 112.6(3)
O2 C1 O1 125.0(4)
O2 C1 N1 122.4(4)
N1 C2 C3 112.4(3)
N2 C3 C2 112.4(3)
O3 C4 N2 123.2(4)
O3 C4 C5 127.2(4)
N2 C4 C5 109.7(3)
C4 C5 C6 104.6(3)
C7 C6 C5 105.0(3)
O4 C7 N2 124.5(4)
O4 C7 C6 127.5(4)
N2 C7 C6 108.0(3)
O5 C8 C9 112.9(3)
O6 C8 O5 125.0(3)
O6 C8 C9 122.1(3)

loop_
_geom_bond_atom_site_label_1
_geom_bond_atom_site_label_2
_geom_bond_distance
Pt1 Cl1 2.3382(8)
Pt1 Cl2 2.3216(9)
Pt1 O1 2.015(3)
Pt1 O5 2.012(3)
Pt1 N3 2.037(3)
Pt1 N4 2.044(3)
O1 C1 1.327(5)
O2 C1 1.249(5)
O3 C4 1.229(5)
O4 C7 1.202(5)
O5 C8 1.316(5)
O6 C8 1.216(4)
N1 C1 1.336(5)
N1 C2 1.449(5)
N2 C3 1.468(5)
N2 C4 1.372(5)
N2 C7 1.393(5)
C2 C3 1.507(6)
C4 C5 1.491(6)
C5 C6 1.529(6)
C6 C7 1.507(6)
C8 C9 1.506(5)

loop_
_geom_hbond_atom_site_label_D
_geom_hbond_atom_site_label_H
_geom_hbond_atom_site_label_A
_geom_hbond_distance_DH
_geom_hbond_distance_HA
_geom_hbond_distance_DA
_geom_hbond_angle_DHA
_geom_hbond_site_symmetry_A
N1 H1 O6 0.88 2.06 2.847(4) 148.9 4
N3 H3A Cl1 0.91 2.79 3.487(3) 134.7 4_545
N3 H3A O2 0.91 2.65 3.107(4) 111.8 7_566
N3 H3B O3 0.91 2.09 2.994(4) 173.8 7_566
N3 H3C Cl1 0.91 2.98 3.688(3) 135.7 6_576
N3 H3C O2 0.91 1.94 2.694(4) 139.6 .
N4 H4A O2 0.91 1.99 2.885(4) 168.6 6_575
N4 H4B Cl2 0.91 2.79 3.354(3) 121.5 6_575
N4 H4B O6 0.91 2.09 2.798(4) 134.0 .
N4 H4C Cl1 0.91 2.41 3.274(3) 157.6 4_545
O7 H7A Cl2 0.87 2.83 3.367(4) 121.8 7_566
O7 H7A O5 0.87 2.62 3.273(5) 132.6 7_566
O7 H7B O3 0.87 2.50 3.174(6) 134.9 .

loop_
_geom_torsion_atom_site_label_1
_geom_torsion_atom_site_label_2
_geom_torsion_atom_site_label_3
_geom_torsion_atom_site_label_4
_geom_torsion
Pt1 O1 C1 O2 -2.2(5)
Pt1 O1 C1 N1 177.3(2)
Pt1 O5 C8 O6 -2.1(5)
Pt1 O5 C8 C9 178.8(2)
O3 C4 C5 C6 177.5(4)
N1 C2 C3 N2 -56.6(4)
N2 C4 C5 C6 -2.6(4)
C1 N1 C2 C3 147.0(3)
C2 N1 C1 O1 174.0(3)
C2 N1 C1 O2 -6.4(6)
C3 N2 C4 O3 0.9(6)
C3 N2 C4 C5 -179.0(3)
C3 N2 C7 O4 2.1(6)
C3 N2 C7 C6 -178.5(3)
C4 N2 C3 C2 -71.1(5)
C4 N2 C7 O4 -177.4(4)
C4 N2 C7 C6 2.0(4)
C4 C5 C6 C7 3.6(4)
C5 C6 C7 O4 175.9(4)
C5 C6 C7 N2 -3.5(4)
C7 N2 C3 C2 109.5(4)
C7 N2 C4 O3 -179.6(4)
C7 N2 C4 C5 0.4(4)
